data_8106273
loop_
_publ_author_name
'Wu, Jichun'
'Luo, Guoyong'
'Liu, Yuchen'
'Yang, Wude'

_publ_section_title
;
 Crystal structure of 2-isopropyl-8-methyl-phenanthrene-3,4-dione,
 C18H16O2
;
_journal_issue 4
_journal_name_full 'Zeitschrift f\"ur Kristallographie - New Crystal Structures'
_journal_page_first 721
_journal_page_last 722
_journal_paper_doi 10.1515/ncrs-2018-0052
_journal_volume 233
_journal_year 2018
_chemical_formula_moiety 'C18 H16 O2'
_chemical_formula_sum 'C18 H16 O2'
_chemical_formula_weight 264.31
_space_group_crystal_system orthorhombic
_space_group_IT_number 62
_space_group_name_Hall '-P 2ac 2n'
_space_group_name_H-M_alt 'P n m a'
_atom_sites_solution_hydrogens geom
_atom_sites_solution_primary dual
_cell_angle_alpha 90
_cell_angle_beta 90
_cell_angle_gamma 90
_cell_formula_units_Z 4
_cell_length_a 14.474(6)
_cell_length_b 6.815(3)
_cell_length_c 13.738(6)
_cell_measurement_reflns_used 912
_cell_measurement_temperature 173
_cell_measurement_theta_max 26.424
_cell_measurement_theta_min 2.814
_cell_volume 1355.1(10)
_computing_cell_refinement 'SAINT v8.34A (Bruker, 2013)'
_computing_data_reduction 'SAINT v8.34A (Bruker, 2013)'
_computing_molecular_graphics 'Olex2 (Dolomanov et al., 2009)'
_computing_publication_material 'Olex2 (Dolomanov et al., 2009)'
_computing_structure_refinement 'ShelXL (Sheldrick, 2015)'
_computing_structure_solution 'ShelXT (Sheldrick, 2015)'
_diffrn_ambient_temperature 173
_diffrn_measured_fraction_theta_full 0.985
_diffrn_measured_fraction_theta_max 0.977
_diffrn_measurement_device_type 'Bruker APEX2'
_diffrn_radiation_type MoK\a
_diffrn_radiation_wavelength 0.71073
_diffrn_reflns_av_R_equivalents 0.0436
_diffrn_reflns_av_unetI/netI 0.0462
_diffrn_reflns_Laue_measured_fraction_full 0.985
_diffrn_reflns_Laue_measured_fraction_max 0.977
_diffrn_reflns_limit_h_max 18
_diffrn_reflns_limit_h_min -18
_diffrn_reflns_limit_k_max 8
_diffrn_reflns_limit_k_min -8
_diffrn_reflns_limit_l_max 16
_diffrn_reflns_limit_l_min -13
_diffrn_reflns_number 5354
_diffrn_reflns_point_group_measured_fraction_full 0.985
_diffrn_reflns_point_group_measured_fraction_max 0.977
_diffrn_reflns_theta_full 25.242
_diffrn_reflns_theta_max 27.430
_diffrn_reflns_theta_min 2.044
_exptl_absorpt_coefficient_mu 0.083
_exptl_absorpt_correction_T_max 0.7456
_exptl_absorpt_correction_T_min 0.6778
_exptl_absorpt_correction_type multi-scan
_exptl_absorpt_process_details
'SADABS-2014/5 (Bruker,2014/5) was used for absorption correction. wR2(int) was 0.1052 before and 0.0523 after correction. The Ratio of minimum to maximum transmission is 0.9091. The \l/2 correction factor is 0.00150.'
_exptl_crystal_colour red
_exptl_crystal_colour_primary red
_exptl_crystal_density_diffrn 1.296
_exptl_crystal_description block
_exptl_crystal_F_000 560
_exptl_crystal_size_max 0.25
_exptl_crystal_size_mid 0.15
_exptl_crystal_size_min 0.12
_refine_diff_density_max 0.368
_refine_diff_density_min -0.475
_refine_diff_density_rms 0.149
_refine_ls_extinction_coef .
_refine_ls_extinction_method none
_refine_ls_goodness_of_fit_ref 1.041
_refine_ls_hydrogen_treatment constr
_refine_ls_matrix_type full
_refine_ls_number_parameters 120
_refine_ls_number_reflns 1633
_refine_ls_number_restraints 0
_refine_ls_restrained_S_all 1.041
_refine_ls_R_factor_all 0.0806
_refine_ls_R_factor_gt 0.0583
_refine_ls_shift/su_max 0.000
_refine_ls_shift/su_mean 0.000
_refine_ls_structure_factor_coef Fsqd
_refine_ls_weighting_details 'w=1/[\s^2^(Fo^2^)+(0.1020P)^2^+0.0610P] where P=(Fo^2^+2Fc^2^)/3'
_refine_ls_weighting_scheme calc
_refine_ls_wR_factor_gt 0.1549
_refine_ls_wR_factor_ref 0.1759
_reflns_Friedel_coverage 0.000
_reflns_Friedel_fraction_full .
_reflns_Friedel_fraction_max .
_reflns_number_gt 1148
_reflns_number_total 1633
_reflns_threshold_expression 'I > 2\s(I)'
_cod_data_source_file suppl_ncrs-2018-0052_suppl.cif
_cod_data_source_block ds-3_0m
_cod_database_code 8106273
_shelx_space_group_comment
;
The symmetry employed for this shelxl refinement is uniquely defined
by the following loop, which should always be used as a source of
symmetry information in preference to the above space-group names.
They are only intended as comments.
;
_shelx_estimated_absorpt_t_max 0.990
_shelx_estimated_absorpt_t_min 0.979
_olex2_refinement_description
;
1. Fixed Uiso
 At 1.2 times of:
  All C(H) groups
 At 1.5 times of:
  All C(H,H,H) groups
2. Others
 Fixed Sof: H17a(0.5) H17b(0.5) H17c(0.5)
3.a Ternary CH refined with riding coordinates:
 C2(H2)
3.b Aromatic/amide H refined with riding coordinates:
 C13(H13), C8(H8), C14(H14), C16(H16), C10(H10), C9(H9)
3.c Idealised Me refined as rotating group:
 C17(H17a,H17b,H17c), C1(H1a,H1b,H1c)
;
_olex2_submission_special_instructions 'No special instructions were received'
_publcif_info_exptl_table_max_cols 4
_publcif_info_exptl_table_use_headnotes n
_publcif_funding_html
;
;

loop_
_space_group_symop_operation_xyz
'x, y, z'
'-x+1/2, -y, z+1/2'
'-x, y+1/2, -z'
'x+1/2, -y+1/2, -z+1/2'
'-x, -y, -z'
'x-1/2, y, -z-1/2'
'x, -y-1/2, z'
'-x-1/2, y-1/2, z-1/2'

loop_
_atom_site_label
_atom_site_type_symbol
_atom_site_fract_x
_atom_site_fract_y
_atom_site_fract_z
_atom_site_U_iso_or_equiv
_atom_site_adp_type
_atom_site_occupancy
_atom_site_site_symmetry_order
_atom_site_calc_flag
_atom_site_refinement_flags_posn
_atom_site_refinement_flags_adp
_atom_site_refinement_flags_occupancy
_atom_site_disorder_assembly
_atom_site_disorder_group
O2 O 0.35548(10) 0.2500 0.35240(13) 0.0450(5) Uani 1 2 d S T P . .
O1 O 0.39634(12) 0.2500 0.16579(14) 0.0641(7) Uani 1 2 d S T P . .
C6 C 0.51392(13) 0.2500 0.40390(17) 0.0243(5) Uani 1 2 d S T P . .
C7 C 0.50008(14) 0.2500 0.50772(18) 0.0255(5) Uani 1 2 d S T P . .
C12 C 0.57954(14) 0.2500 0.57007(17) 0.0274(5) Uani 1 2 d S T P . .
C15 C 0.60340(13) 0.2500 0.36562(17) 0.0261(5) Uani 1 2 d S T P . .
C5 C 0.43752(14) 0.2500 0.33278(17) 0.0284(6) Uani 1 2 d S T P . .
C13 C 0.66844(14) 0.2500 0.52706(19) 0.0321(6) Uani 1 2 d S T P . .
H13 H 0.7214 0.2500 0.5680 0.039 Uiso 1 2 calc RS T P . .
C8 C 0.41131(14) 0.2500 0.55209(19) 0.0320(6) Uani 1 2 d S T P . .
H8 H 0.3573 0.2500 0.5128 0.038 Uiso 1 2 calc RS T P . .
C14 C 0.68025(14) 0.2500 0.42872(17) 0.0313(6) Uani 1 2 d S T P . .
H14 H 0.7409 0.2500 0.4023 0.038 Uiso 1 2 calc RS T P . .
C3 C 0.55741(15) 0.2500 0.19054(17) 0.0314(6) Uani 1 2 d S T P . .
C11 C 0.56924(16) 0.2500 0.67383(18) 0.0330(6) Uani 1 2 d S T P . .
C4 C 0.46070(14) 0.2500 0.22194(19) 0.0343(6) Uani 1 2 d S T P . .
C16 C 0.62199(14) 0.2500 0.26074(17) 0.0317(6) Uani 1 2 d S T P . .
H16 H 0.6848 0.2500 0.2408 0.038 Uiso 1 2 calc RS T P . .
C10 C 0.48182(17) 0.2500 0.7119(2) 0.0399(6) Uani 1 2 d S T P . .
H10 H 0.4739 0.2500 0.7806 0.048 Uiso 1 2 calc RS T P . .
C9 C 0.40365(16) 0.2500 0.6513(2) 0.0392(7) Uani 1 2 d S T P . .
H9 H 0.3439 0.2500 0.6799 0.047 Uiso 1 2 calc RS T P . .
C2 C 0.57806(16) 0.2500 0.08192(19) 0.0412(7) Uani 1 2 d S T P . .
H2 H 0.5179 0.2500 0.0461 0.049 Uiso 1 2 calc RS T P . .
C17 C 0.65239(19) 0.2500 0.74001(19) 0.0468(7) Uani 1 2 d S T P . .
H17A H 0.6319 0.2466 0.8080 0.070 Uiso 0.5 1 calc GR . . A -1
H17B H 0.6888 0.3691 0.7287 0.070 Uiso 0.5 1 calc GR . . A -1
H17C H 0.6905 0.1343 0.7264 0.070 Uiso 0.5 1 calc GR . . A -1
C1 C 0.63162(16) 0.4334(3) 0.05250(15) 0.0622(7) Uani 1 1 d . . . . .
H1A H 0.5959 0.5504 0.0700 0.093 Uiso 1 1 calc GR . . . .
H1B H 0.6422 0.4320 -0.0179 0.093 Uiso 1 1 calc GR . . . .
H1C H 0.6911 0.4357 0.0865 0.093 Uiso 1 1 calc GR . . . .

loop_
_atom_site_aniso_label
_atom_site_aniso_U_11
_atom_site_aniso_U_22
_atom_site_aniso_U_33
_atom_site_aniso_U_23
_atom_site_aniso_U_13
_atom_site_aniso_U_12
O2 0.0199(7) 0.0652(13) 0.0498(12) 0.000 -0.0028(7) 0.000
O1 0.0331(9) 0.117(2) 0.0423(13) 0.000 -0.0146(8) 0.000
C6 0.0221(9) 0.0178(11) 0.0330(14) 0.000 -0.0025(9) 0.000
C7 0.0248(9) 0.0165(11) 0.0353(14) 0.000 -0.0003(9) 0.000
C12 0.0315(11) 0.0177(12) 0.0331(14) 0.000 -0.0028(9) 0.000
C15 0.0212(9) 0.0241(12) 0.0329(14) 0.000 -0.0013(9) 0.000
C5 0.0239(9) 0.0227(12) 0.0386(14) 0.000 -0.0024(9) 0.000
C13 0.0240(10) 0.0298(13) 0.0425(15) 0.000 -0.0071(10) 0.000
C8 0.0267(11) 0.0267(13) 0.0427(16) 0.000 0.0028(10) 0.000
C14 0.0201(9) 0.0360(14) 0.0379(15) 0.000 -0.0026(9) 0.000
C3 0.0295(10) 0.0326(13) 0.0320(14) 0.000 -0.0011(10) 0.000
C11 0.0419(12) 0.0238(13) 0.0334(15) 0.000 -0.0026(11) 0.000
C4 0.0269(10) 0.0355(14) 0.0405(15) 0.000 -0.0064(10) 0.000
C16 0.0234(10) 0.0352(14) 0.0364(15) 0.000 0.0039(9) 0.000
C10 0.0519(15) 0.0353(15) 0.0324(15) 0.000 0.0046(12) 0.000
C9 0.0370(12) 0.0384(15) 0.0421(17) 0.000 0.0104(11) 0.000
C2 0.0360(12) 0.0534(18) 0.0343(15) 0.000 -0.0050(10) 0.000
C17 0.0563(15) 0.0483(18) 0.0357(16) 0.000 -0.0105(12) 0.000
C1 0.0929(16) 0.0485(15) 0.0452(14) 0.0083(10) 0.0128(12) -0.0051(11)

loop_
_atom_type_symbol
_atom_type_description
_atom_type_scat_dispersion_real
_atom_type_scat_dispersion_imag
_atom_type_scat_source
C C 0.0033 0.0016 'International Tables Vol C Tables 4.2.6.8 and 6.1.1.4'
H H 0.0000 0.0000 'International Tables Vol C Tables 4.2.6.8 and 6.1.1.4'
O O 0.0106 0.0060 'International Tables Vol C Tables 4.2.6.8 and 6.1.1.4'

loop_
_geom_angle_atom_site_label_1
_geom_angle_atom_site_label_2
_geom_angle_atom_site_label_3
_geom_angle
_geom_angle_site_symmetry_1
_geom_angle_site_symmetry_3
C7 C6 C5 123.47(18) . .
C15 C6 C7 120.09(19) . .
C15 C6 C5 116.4(2) . .
C12 C7 C6 118.69(18) . .
C8 C7 C6 123.4(2) . .
C8 C7 C12 117.9(2) . .
C13 C12 C7 118.6(2) . .
C13 C12 C11 120.6(2) . .
C11 C12 C7 120.71(19) . .
C6 C15 C14 120.0(2) . .
C6 C15 C16 122.68(19) . .
C14 C15 C16 117.36(18) . .
O2 C5 C6 125.8(2) . .
O2 C5 C4 115.21(19) . .
C6 C5 C4 119.04(18) . .
C14 C13 C12 121.9(2) . .
C9 C8 C7 120.0(2) . .
C13 C14 C15 120.72(19) . .
C4 C3 C2 118.5(2) . .
C16 C3 C4 117.0(2) . .
C16 C3 C2 124.6(2) . .
C12 C11 C17 121.1(2) . .
C10 C11 C12 118.4(2) . .
C10 C11 C17 120.5(2) . .
O1 C4 C5 117.2(2) . .
O1 C4 C3 123.2(2) . .
C3 C4 C5 119.55(19) . .
C3 C16 C15 125.32(19) . .
C11 C10 C9 121.2(2) . .
C8 C9 C10 121.7(2) . .
C3 C2 C1 111.08(14) . .
C3 C2 C1 111.08(14) . 7_565
C1 C2 C1 110.1(2) . 7_565

loop_
_geom_bond_atom_site_label_1
_geom_bond_atom_site_label_2
_geom_bond_distance
_geom_bond_site_symmetry_2
O2 C5 1.218(3) .
O1 C4 1.209(3) .
C6 C7 1.440(3) .
C6 C15 1.398(3) .
C6 C5 1.476(3) .
C7 C12 1.434(3) .
C7 C8 1.422(3) .
C12 C13 1.416(3) .
C12 C11 1.433(3) .
C15 C14 1.410(3) .
C15 C16 1.466(3) .
C5 C4 1.559(3) .
C13 C14 1.362(3) .
C8 C9 1.367(3) .
C3 C4 1.465(3) .
C3 C16 1.343(3) .
C3 C2 1.522(3) .
C11 C10 1.369(3) .
C11 C17 1.508(3) .
C10 C9 1.405(4) .
C2 C1 1.525(3) .
C2 C1 1.525(3) 7_565

loop_
_publcif_info_tables.block_id
_publcif_info_tables.reference_item
{fda5c0ff-9147-4e03-8cdd-1244f6d4d854} '_publcif_info_datablock.publ_exptl'

loop_
_publcif_info_cif.paper_type
CB

loop_
_publcif_info_datablock.id
_publcif_info_datablock.publ_exptl
_publcif_info_datablock.publ_geom
_publcif_info_datablock.structure
{fda5c0ff-9147-4e03-8cdd-1244f6d4d854} y y y

loop_
_publcif_info_exptl_table_extra_item
sin_theta_over_lambda_max
